data_7122372
loop_
_publ_author_name
'Mule, Ravindra D.'
'Shaikh, Aslam C.'
'Gade, Amol B.'
'Patil, Nitin T.'

_publ_section_title
;
 A new class of N-doped ionic PAHs via intramolecular [4+2]-cycloaddition
 between arylpyridines and alkynes.
;
_journal_issue 84
_journal_name_full 'Chemical communications (Cambridge, England)'
_journal_page_first 11909
_journal_page_last 11912
_journal_paper_doi 10.1039/c8cc05743e
_journal_volume 54
_journal_year 2018
_chemical_formula_moiety 'C F3 O3 S, C26 H18 N O'
_chemical_formula_sum 'C27 H18 F3 N O4 S'
_chemical_formula_weight 509.48
_space_group_crystal_system triclinic
_space_group_IT_number 2
_space_group_name_Hall '-P 1'
_space_group_name_H-M_alt 'P -1'
_symmetry_space_group_name_Hall '-P 1'
_symmetry_space_group_name_H-M 'P -1'
_atom_sites_solution_hydrogens geom
_atom_sites_solution_primary direct
_atom_sites_solution_secondary difmap
_audit_creation_date 2017-11-13
_audit_creation_method
;
  Olex2 1.2-ac2
  (compiled Nov  7 2012 10:34:12, GUI svn.r4372)
;
_audit_update_record
;
2018-02-15 deposited with the CCDC.
2018-09-24 downloaded from the CCDC.
;
_cell_angle_alpha 107.950(5)
_cell_angle_beta 91.426(4)
_cell_angle_gamma 100.556(4)
_cell_formula_units_Z 2
_cell_length_a 8.9248(5)
_cell_length_b 11.0144(6)
_cell_length_c 12.8073(7)
_cell_measurement_reflns_used 2803
_cell_measurement_temperature 298(2)
_cell_measurement_theta_max 26.8990
_cell_measurement_theta_min 3.4170
_cell_volume 1172.96(12)
_computing_cell_refinement 'CrysAlisPro 1.171.38.43d (Rigaku OD, 2015)'
_computing_data_collection 'CrysAlisPro 1.171.38.43d (Rigaku OD, 2015)'
_computing_data_reduction 'CrysAlisPro 1.171.38.43d (Rigaku OD, 2015)'
_computing_molecular_graphics
;
O. V. Dolomanov, L. J. Bourhis, R. J. Gildea, J. A. K. Howard and H. Puschmann,
OLEX2: a complete structure solution, refinement and analysis program.
J. Appl. Cryst. (2009). 42, 339-341.
;
_computing_publication_material
;
O. V. Dolomanov, L. J. Bourhis, R. J. Gildea, J. A. K. Howard and H. Puschmann,
OLEX2: a complete structure solution, refinement and analysis program.
J. Appl. Cryst. (2009). 42, 339-341.
;
_computing_structure_refinement
;
SHELXL, G.M. Sheldrick, Acta Cryst.
(2008). A64, 112-122
;
_computing_structure_solution
;
SHELXS, G.M. Sheldrick, Acta Cryst.
(2008). A64, 112-122
;
_diffrn_ambient_temperature 298(2)
_diffrn_detector 'CCD plate'
_diffrn_detector_area_resol_mean 16.1640
_diffrn_detector_type Eos
_diffrn_measured_fraction_theta_full 0.9981
_diffrn_measured_fraction_theta_max 0.8503
_diffrn_measurement_details
;
List of Runs (angles in degrees, time in seconds):

  # Type    Start    End  Width  t~exp~   \w     \q     \k     \f   Frames
#--------------------------------------------------------------------------
  1  \w     -8.00  56.00   1.00   19.11    --   19.75  37.00  90.00   64
  2  \w     39.00  89.00   1.00   19.11    --   19.75  57.00  90.00   50
  3  \w     12.00  41.00   1.00   19.11    --   19.75 -57.00 150.00   29
  4  \w    -45.00 -19.00   1.00   19.11    --   19.75 -57.00 150.00   26
  5  \w    -49.00  29.00   1.00   19.11    --   19.75 -57.00 -60.00   78
  6  \w    -20.00  63.00   1.00   19.11    --   19.75 -99.00-180.00   83
  7  \w      6.00  71.00   1.00   19.11    --   19.75  77.00-120.00   65
  8  \w     50.00  75.00   1.00   19.11    --   19.75 178.00 -90.00   25
  9  \w    -82.00 -53.00   1.00   19.11    --  -20.06 131.00 -55.00   29
;
_diffrn_measurement_device 'four-circle diffractometer'
_diffrn_measurement_device_type 'SuperNova, Dual, Cu at zero, Eos'
_diffrn_measurement_method '\w scans'
_diffrn_orient_matrix_type 'CrysAlisPro convention (1999,Acta A55,543-557)'
_diffrn_orient_matrix_UB_11 -0.0284561000
_diffrn_orient_matrix_UB_12 -0.0648285000
_diffrn_orient_matrix_UB_13 -0.0008504000
_diffrn_orient_matrix_UB_21 -0.0084058000
_diffrn_orient_matrix_UB_22 -0.0207771000
_diffrn_orient_matrix_UB_23 -0.0584153000
_diffrn_orient_matrix_UB_31 0.0755320000
_diffrn_orient_matrix_UB_32 -0.0118375000
_diffrn_orient_matrix_UB_33 -0.0013608000
_diffrn_radiation_monochromator mirror
_diffrn_radiation_probe x-ray
_diffrn_radiation_type 'Mo K\a'
_diffrn_radiation_wavelength 0.71073
_diffrn_reflns_av_R_equivalents 0.0229
_diffrn_reflns_av_unetI/netI 0.0408
_diffrn_reflns_limit_h_max 12
_diffrn_reflns_limit_h_min -12
_diffrn_reflns_limit_k_max 14
_diffrn_reflns_limit_k_min -14
_diffrn_reflns_limit_l_max 16
_diffrn_reflns_limit_l_min -17
_diffrn_reflns_number 10186
_diffrn_reflns_theta_full 29.10
_diffrn_reflns_theta_max 29.10
_diffrn_reflns_theta_min 2.98
_diffrn_source 'micro-focus sealed X-ray tube'
_diffrn_source_type 'SuperNova (Mo) X-ray Source'
_exptl_absorpt_coefficient_mu 0.197
_exptl_absorpt_correction_T_max 1.00000
_exptl_absorpt_correction_T_min 0.58412
_exptl_absorpt_correction_type multi-scan
_exptl_absorpt_process_details
;
CrysAlisPro 1.171.38.43d (Rigaku Oxford Diffraction, 2015)
Empirical absorption correction using spherical harmonics,
 implemented in SCALE3 ABSPACK scaling algorithm.
;
_exptl_crystal_colour colorless
_exptl_crystal_density_diffrn 1.433
_exptl_crystal_density_method 'not measured'
_exptl_crystal_description niddle
_exptl_crystal_F_000 533
_exptl_crystal_size_max 0.5
_exptl_crystal_size_mid 0.4
_exptl_crystal_size_min 0.3
_refine_diff_density_max 0.842
_refine_diff_density_min -0.510
_refine_diff_density_rms 0.066
_refine_ls_extinction_method none
_refine_ls_goodness_of_fit_ref 1.065
_refine_ls_hydrogen_treatment mixed
_refine_ls_matrix_type full
_refine_ls_number_parameters 326
_refine_ls_number_reflns 5354
_refine_ls_number_restraints 0
_refine_ls_restrained_S_all 1.065
_refine_ls_R_factor_all 0.1411
_refine_ls_R_factor_gt 0.0988
_refine_ls_shift/su_max 0.003
_refine_ls_shift/su_mean 0.001
_refine_ls_structure_factor_coef Fsqd
_refine_ls_weighting_details 'calc w=1/[\s^2^(Fo^2^)+(0.1365P)^2^+1.4542P] where P=(Fo^2^+2Fc^2^)/3'
_refine_ls_weighting_scheme calc
_refine_ls_wR_factor_gt 0.2859
_refine_ls_wR_factor_ref 0.3199
_reflns_number_gt 3204
_reflns_number_total 5354
_reflns_threshold_expression >2sigma(I)
_cod_data_source_file c8cc05743e2.cif
_cod_data_source_block aslamintermediate
_cod_depositor_comments 'Adding full bibliography for 7122372--7122373.cif.'
_cod_database_code 7122372
_chemical_oxdiff_formula 'C10 H10 N10 O10 S10 F10'
_reflns_odcompleteness_completeness 99.81
_reflns_odcompleteness_iscentric 1
_reflns_odcompleteness_theta 26.32
_olex2_refinement_description
;
1. Fixed Uiso
 At 1.2 times of:
  H28 of C28, H22 of C22, H32 of C32, H21 of C21, H31 of C31, H30 of C30, H34
  of C34, H27 of C27, H29 of C29, H24 of C24, H14 of C14, H13 of C13, H15 of
  C15, H33 of C33, H12 of C12
 At 1.5 times of:
  {H36A,H36B,H36C} of C36
2.a Aromatic/amide H refined with riding coordinates:
 C12(H12), C33(H33), C15(H15), C13(H13), C31(H31), C30(H30), C34(H34),
 C27(H27), C29(H29), C24(H24), C14(H14), C28(H28), C21(H21), C32(H32), C22(H22)
2.b Idealised Me refined as rotating group:
 C36(H36A,H36B,H36C)
;
_oxdiff_exptl_absorpt_empirical_details
;
Empirical correction (ABSPACK) includes:
- Absorption correction using spherical harmonics
- Frame scaling
;
_oxdiff_exptl_absorpt_empirical_full_max 1.530
_oxdiff_exptl_absorpt_empirical_full_min 0.478

loop_
_space_group_symop_id
_space_group_symop_operation_xyz
1 'x, y, z'
2 '-x, -y, -z'

loop_
_atom_site_label
_atom_site_type_symbol
_atom_site_fract_x
_atom_site_fract_y
_atom_site_fract_z
_atom_site_U_iso_or_equiv
_atom_site_adp_type
_atom_site_occupancy
_atom_site_symmetry_multiplicity
_atom_site_calc_flag
_atom_site_refinement_flags
S3 S 0.71364(14) 0.64146(13) 0.23697(11) 0.0745(5) Uani 1 1 d .
O35 O 0.1068(4) 0.0069(4) 0.1562(4) 0.0877(11) Uani 1 1 d .
C11 C 0.9396(5) 0.3013(4) 0.2112(4) 0.0543(10) Uani 1 1 d .
C12 C 1.0200(5) 0.3202(4) 0.3101(4) 0.0654(12) Uani 1 1 d .
H12 H 0.9716 0.2984 0.3673 0.079 Uiso 1 1 calc R
C33 C 0.7724(8) 0.3034(5) -0.1322(4) 0.0802(15) Uani 1 1 d .
H33 H 0.7745 0.3191 -0.1996 0.096 Uiso 1 1 calc R
C15 C 1.1715(6) 0.3870(5) 0.1392(5) 0.0761(15) Uani 1 1 d .
H15 H 1.2222 0.4080 0.0825 0.091 Uiso 1 1 calc R
C13 C 1.1755(6) 0.3727(5) 0.3215(5) 0.0792(15) Uani 1 1 d .
H13 H 1.2322 0.3869 0.3876 0.095 Uiso 1 1 calc R
C26 C 0.6621(4) 0.1892(4) 0.3264(3) 0.0508(9) Uani 1 1 d .
C31 C 0.7008(6) 0.0803(5) 0.3419(4) 0.0701(13) Uani 1 1 d .
H31 H 0.7288 0.0174 0.2828 0.084 Uiso 1 1 calc R
C30 C 0.6987(8) 0.0634(7) 0.4434(5) 0.0960(18) Uani 1 1 d .
H30 H 0.7251 -0.0104 0.4534 0.115 Uiso 1 1 calc R
O4 O 0.7546(9) 0.7627(5) 0.2172(6) 0.175(3) Uani 1 1 d .
C34 C 0.9070(7) 0.3319(5) -0.0661(4) 0.0776(15) Uani 1 1 d .
H34 H 0.9992 0.3637 -0.0898 0.093 Uiso 1 1 calc R
C27 C 0.6211(6) 0.2824(5) 0.4144(4) 0.0775(14) Uani 1 1 d .
H27 H 0.5942 0.3563 0.4051 0.093 Uiso 1 1 calc R
C16 C 1.0121(5) 0.3361(4) 0.1257(4) 0.0625(12) Uani 1 1 d .
N18 N 0.7626(4) 0.2614(3) 0.0646(3) 0.0561(9) Uani 1 1 d .
C29 C 0.6573(8) 0.1563(8) 0.5304(5) 0.100(2) Uani 1 1 d .
H29 H 0.6544 0.1446 0.5992 0.120 Uiso 1 1 calc R
C24 C 0.3782(5) 0.1036(4) 0.1885(4) 0.0564(10) Uani 1 1 d .
H24 H 0.3852 0.0935 0.2578 0.068 Uiso 1 1 calc R
C9 C 0.6526(5) 0.2025(4) 0.2149(3) 0.0506(9) Uani 1 1 d .
C25 C 0.5086(5) 0.1601(4) 0.1484(3) 0.0513(9) Uani 1 1 d .
C17 C 0.9037(6) 0.3129(4) 0.0349(4) 0.0622(11) Uani 1 1 d .
C2 C 0.8416(10) 0.6697(7) 0.3547(6) 0.103(2) Uani 1 1 d .
C14 C 1.2475(6) 0.4041(5) 0.2362(6) 0.0842(17) Uani 1 1 d .
H14 H 1.3521 0.4383 0.2464 0.101 Uiso 1 1 calc R
C19 C 0.6306(5) 0.2297(4) 0.0009(4) 0.0584(11) Uani 1 1 d .
C10 C 0.7785(5) 0.2513(4) 0.1725(3) 0.0517(9) Uani 1 1 d .
F1 F 0.8242(8) 0.7629(5) 0.4397(4) 0.177(2) Uani 1 1 d .
C28 C 0.6206(8) 0.2648(7) 0.5173(5) 0.100(2) Uani 1 1 d .
H28 H 0.5949 0.3278 0.5773 0.120 Uiso 1 1 calc R
C20 C 0.4971(5) 0.1755(4) 0.0429(4) 0.0580(10) Uani 1 1 d .
C36 C 0.1058(6) -0.0032(6) 0.2633(6) 0.0931(18) Uani 1 1 d .
H36A H 0.1765 -0.0562 0.2720 0.140 Uiso 1 1 calc R
H36B H 0.0048 -0.0425 0.2745 0.140 Uiso 1 1 calc R
H36C H 0.1354 0.0820 0.3165 0.140 Uiso 1 1 calc R
C21 C 0.3539(6) 0.1329(5) -0.0182(4) 0.0716(13) Uani 1 1 d .
H21 H 0.3446 0.1425 -0.0876 0.086 Uiso 1 1 calc R
C23 C 0.2399(5) 0.0631(4) 0.1259(4) 0.0655(12) Uani 1 1 d .
C32 C 0.6375(7) 0.2531(5) -0.1009(4) 0.0732(13) Uani 1 1 d .
H32 H 0.5485 0.2338 -0.1472 0.088 Uiso 1 1 calc R
C22 C 0.2292(6) 0.0784(5) 0.0214(5) 0.0745(14) Uani 1 1 d .
H22 H 0.1357 0.0508 -0.0209 0.089 Uiso 1 1 calc R
O5 O 0.7637(7) 0.5447(5) 0.1557(4) 0.1254(17) Uani 1 1 d .
F7 F 0.8243(13) 0.5710(7) 0.3904(5) 0.254(5) Uani 1 1 d .
F8 F 0.9801(7) 0.6829(10) 0.3348(6) 0.239(4) Uani 1 1 d .
O6 O 0.5737(7) 0.6241(12) 0.2679(6) 0.269(6) Uani 1 1 d .

loop_
_atom_site_aniso_label
_atom_site_aniso_U_11
_atom_site_aniso_U_22
_atom_site_aniso_U_33
_atom_site_aniso_U_23
_atom_site_aniso_U_13
_atom_site_aniso_U_12
S3 0.0639(7) 0.0691(8) 0.0776(9) 0.0056(6) 0.0151(6) 0.0111(6)
O35 0.0554(19) 0.084(2) 0.114(3) 0.028(2) -0.0089(19) -0.0028(16)
C11 0.053(2) 0.047(2) 0.062(3) 0.0142(18) 0.0100(18) 0.0122(17)
C12 0.058(2) 0.060(3) 0.075(3) 0.021(2) 0.003(2) 0.005(2)
C33 0.126(5) 0.066(3) 0.053(3) 0.022(2) 0.018(3) 0.023(3)
C15 0.071(3) 0.058(3) 0.101(4) 0.027(3) 0.033(3) 0.014(2)
C13 0.064(3) 0.064(3) 0.103(4) 0.021(3) -0.005(3) 0.005(2)
C26 0.049(2) 0.053(2) 0.045(2) 0.0133(17) 0.0029(16) 0.0017(16)
C31 0.091(3) 0.065(3) 0.055(3) 0.018(2) 0.001(2) 0.021(2)
C30 0.125(5) 0.092(4) 0.080(4) 0.042(3) -0.008(3) 0.021(4)
O4 0.262(8) 0.091(3) 0.165(6) 0.040(3) -0.089(5) 0.034(4)
C34 0.116(4) 0.055(3) 0.068(3) 0.023(2) 0.041(3) 0.021(3)
C27 0.096(4) 0.072(3) 0.059(3) 0.013(2) 0.012(3) 0.017(3)
C16 0.067(3) 0.043(2) 0.081(3) 0.018(2) 0.024(2) 0.0181(18)
N18 0.075(2) 0.0450(17) 0.050(2) 0.0141(15) 0.0143(17) 0.0177(16)
C29 0.123(5) 0.118(5) 0.056(3) 0.042(4) -0.002(3) -0.007(4)
C24 0.057(2) 0.049(2) 0.060(3) 0.0122(18) 0.0000(18) 0.0112(17)
C9 0.058(2) 0.0432(19) 0.048(2) 0.0098(16) 0.0040(17) 0.0117(16)
C25 0.056(2) 0.0429(19) 0.050(2) 0.0065(16) -0.0028(17) 0.0126(16)
C17 0.080(3) 0.048(2) 0.064(3) 0.018(2) 0.026(2) 0.023(2)
C2 0.126(6) 0.099(5) 0.092(5) 0.041(4) 0.012(4) 0.021(4)
C14 0.050(3) 0.063(3) 0.134(5) 0.026(3) 0.017(3) 0.005(2)
C19 0.082(3) 0.046(2) 0.049(2) 0.0116(18) 0.007(2) 0.022(2)
C10 0.059(2) 0.045(2) 0.050(2) 0.0132(17) 0.0080(17) 0.0112(17)
F1 0.263(7) 0.139(4) 0.102(3) -0.018(3) -0.052(4) 0.079(4)
C28 0.110(5) 0.112(5) 0.056(3) 0.005(3) 0.016(3) 0.004(4)
C20 0.075(3) 0.046(2) 0.051(2) 0.0087(17) -0.0003(19) 0.0196(19)
C36 0.069(3) 0.090(4) 0.119(5) 0.038(4) 0.013(3) 0.004(3)
C21 0.085(3) 0.066(3) 0.056(3) 0.006(2) -0.016(2) 0.024(2)
C23 0.058(2) 0.048(2) 0.080(3) 0.008(2) -0.006(2) 0.0090(18)
C32 0.110(4) 0.062(3) 0.051(3) 0.016(2) 0.007(2) 0.027(3)
C22 0.065(3) 0.062(3) 0.082(4) 0.003(2) -0.021(2) 0.014(2)
O5 0.168(5) 0.111(4) 0.092(3) 0.007(3) 0.031(3) 0.056(3)
F7 0.500(15) 0.174(6) 0.134(5) 0.097(5) 0.030(7) 0.098(7)
F8 0.104(4) 0.455(14) 0.158(5) 0.103(7) -0.021(4) 0.050(6)
O6 0.092(4) 0.467(15) 0.122(5) -0.030(7) 0.045(4) -0.051(6)

loop_
_atom_type_symbol
_atom_type_description
_atom_type_scat_dispersion_real
_atom_type_scat_dispersion_imag
_atom_type_scat_source
C C 0.0033 0.0016 'International Tables Vol C Tables 4.2.6.8 and 6.1.1.4'
H H 0.0000 0.0000 'International Tables Vol C Tables 4.2.6.8 and 6.1.1.4'
N N 0.0061 0.0033 'International Tables Vol C Tables 4.2.6.8 and 6.1.1.4'
S S 0.1246 0.1234 'International Tables Vol C Tables 4.2.6.8 and 6.1.1.4'
O O 0.0106 0.0060 'International Tables Vol C Tables 4.2.6.8 and 6.1.1.4'
F F 0.0171 0.0103 'International Tables Vol C Tables 4.2.6.8 and 6.1.1.4'

loop_
_geom_angle_atom_site_label_1
_geom_angle_atom_site_label_2
_geom_angle_atom_site_label_3
_geom_angle
O4 S3 C2 100.3(3)
O5 S3 O4 110.1(4)
O5 S3 C2 103.7(4)
O6 S3 O4 111.4(7)
O6 S3 C2 107.1(5)
O6 S3 O5 121.7(5)
C23 O35 C36 118.1(4)
C12 C11 C16 121.1(4)
C12 C11 C10 132.1(4)
C16 C11 C10 106.8(4)
C11 C12 C13 117.7(5)
C32 C33 C34 121.2(5)
C14 C15 C16 118.0(5)
C14 C13 C12 121.1(6)
C31 C26 C27 119.4(4)
C31 C26 C9 120.7(4)
C27 C26 C9 119.7(4)
C30 C31 C26 120.7(5)
C31 C30 C29 119.4(6)
C17 C34 C33 119.6(5)
C26 C27 C28 119.3(6)
C11 C16 C15 119.8(5)
C11 C16 C17 110.3(4)
C15 C16 C17 129.9(5)
C17 N18 C10 110.5(4)
C19 N18 C17 124.1(4)
C19 N18 C10 125.3(4)
C28 C29 C30 120.8(6)
C23 C24 C25 120.4(4)
C25 C9 C26 120.0(4)
C10 C9 C26 121.1(4)
C10 C9 C25 118.8(4)
C24 C25 C9 119.9(4)
C24 C25 C20 119.5(4)
C20 C25 C9 120.6(4)
C34 C17 C16 136.0(5)
C34 C17 N18 117.6(5)
N18 C17 C16 106.4(4)
F1 C2 S3 115.2(6)
F1 C2 F7 102.9(7)
F7 C2 S3 112.1(7)
F8 C2 S3 113.4(6)
F8 C2 F1 110.0(8)
F8 C2 F7 101.9(9)
C15 C14 C13 122.2(5)
N18 C19 C20 116.9(4)
N18 C19 C32 116.7(4)
C32 C19 C20 126.3(5)
N18 C10 C11 106.0(3)
C9 C10 C11 135.3(4)
C9 C10 N18 118.6(4)
C29 C28 C27 120.3(6)
C25 C20 C19 119.5(4)
C21 C20 C25 118.3(4)
C21 C20 C19 122.2(5)
C22 C21 C20 121.6(5)
O35 C23 C24 125.4(5)
O35 C23 C22 114.7(4)
C24 C23 C22 119.9(5)
C33 C32 C19 120.7(5)
C21 C22 C23 120.4(4)

loop_
_geom_bond_atom_site_label_1
_geom_bond_atom_site_label_2
_geom_bond_distance
S3 O4 1.420(6)
S3 C2 1.780(8)
S3 O5 1.390(4)
S3 O6 1.318(5)
O35 C36 1.411(7)
O35 C23 1.359(6)
C11 C12 1.378(6)
C11 C16 1.402(6)
C11 C10 1.457(6)
C12 C13 1.388(6)
C33 C34 1.380(8)
C33 C32 1.355(8)
C15 C16 1.416(7)
C15 C14 1.344(9)
C13 C14 1.383(8)
C26 C31 1.376(6)
C26 C27 1.380(6)
C26 C9 1.482(6)
C31 C30 1.369(8)
C30 C29 1.371(9)
C34 C17 1.373(7)
C27 C28 1.389(8)
C16 C17 1.423(7)
N18 C17 1.396(6)
N18 C19 1.343(6)
N18 C10 1.426(5)
C29 C28 1.351(10)
C24 C25 1.402(6)
C24 C23 1.376(6)
C9 C25 1.440(5)
C9 C10 1.354(5)
C25 C20 1.417(6)
C2 F1 1.281(8)
C2 F7 1.291(8)
C2 F8 1.260(9)
C19 C20 1.427(6)
C19 C32 1.405(6)
C20 C21 1.403(6)
C21 C22 1.352(8)
C23 C22 1.403(8)
